data_4134495
loop_
_publ_author_name
'Pan, Chun-Ya'
'Yang, Xin-Rui'
'Xiong, Lin'
'Lu, Zhong-Wei'
'Zhen, Bo-Yu'
'Sui, Xin'
'Deng, Xue-Bin'
'Chen, Ling'
'Wu, Li-Ming'

_publ_section_title
;
 Solid-State Nonlinear Optical Switch with the Widest Switching
 Temperature Range Owing to Its Continuously Tunable <i>T</i><sub>c</sub>.
;
_journal_issue 13
_journal_name_full 'Journal of the American Chemical Society'
_journal_page_first 6423
_journal_page_last 6431
_journal_paper_doi 10.1021/jacs.0c01741
_journal_volume 142
_journal_year 2020
_chemical_formula_sum 'F H8 K0.27 N1.73 O3 P'
_chemical_formula_weight 140.89
_space_group_IT_number 14
_space_group_name_Hall '-P 2yn'
_space_group_name_H-M_alt 'P 1 21/n 1'
_symmetry_cell_setting monoclinic
_symmetry_space_group_name_H-M 'P 1 21/n 1'
_atom_sites_solution_hydrogens none
_atom_sites_solution_primary direct
_atom_sites_solution_secondary difmap
_audit_creation_method SHELXL-97
_cell_angle_alpha 90.00
_cell_angle_beta 91.939(2)
_cell_angle_gamma 90.00
_cell_formula_units_Z 4
_cell_length_a 5.9756(3)
_cell_length_b 7.8620(3)
_cell_length_c 10.9873(5)
_cell_measurement_reflns_used 4511
_cell_measurement_temperature 100(2)
_cell_measurement_theta_max 27.52
_cell_measurement_theta_min 3.19
_cell_volume 515.89(4)
_computing_structure_refinement 'SHELXL-97 (Sheldrick, 1997)'
_computing_structure_solution 'SHELXS-97 (Sheldrick, 1990)'
_diffrn_ambient_temperature 100(2)
_diffrn_measured_fraction_theta_full 1.000
_diffrn_measured_fraction_theta_max 1.000
_diffrn_measurement_device_type 'CCD area detector'
_diffrn_measurement_method 'phi and omega scans'
_diffrn_radiation_monochromator graphite
_diffrn_radiation_source 'fine-focus sealed tube'
_diffrn_radiation_type MoK\a
_diffrn_radiation_wavelength 0.71073
_diffrn_reflns_av_R_equivalents 0.1024
_diffrn_reflns_av_sigmaI/netI 0.0507
_diffrn_reflns_limit_h_max 7
_diffrn_reflns_limit_h_min -7
_diffrn_reflns_limit_k_max 10
_diffrn_reflns_limit_k_min -10
_diffrn_reflns_limit_l_max 14
_diffrn_reflns_limit_l_min -14
_diffrn_reflns_number 13167
_diffrn_reflns_theta_full 27.52
_diffrn_reflns_theta_max 27.52
_diffrn_reflns_theta_min 3.19
_exptl_absorpt_coefficient_mu 0.685
_exptl_absorpt_correction_T_max 0.7121
_exptl_absorpt_correction_T_min 0.6325
_exptl_absorpt_correction_type multi-scan
_exptl_crystal_colour colorless
_exptl_crystal_density_diffrn 1.814
_exptl_crystal_density_method 'not measured'
_exptl_crystal_description block
_exptl_crystal_F_000 293
_exptl_crystal_size_max 0.05
_exptl_crystal_size_mid 0.03
_exptl_crystal_size_min 0.02
_refine_diff_density_max 0.657
_refine_diff_density_min -0.694
_refine_diff_density_rms 0.151
_refine_ls_extinction_method none
_refine_ls_goodness_of_fit_ref 1.223
_refine_ls_hydrogen_treatment none
_refine_ls_matrix_type full
_refine_ls_number_parameters 98
_refine_ls_number_reflns 1189
_refine_ls_number_restraints 38
_refine_ls_restrained_S_all 1.204
_refine_ls_R_factor_all 0.0941
_refine_ls_R_factor_gt 0.0801
_refine_ls_shift/su_max 0.000
_refine_ls_shift/su_mean 0.000
_refine_ls_structure_factor_coef Fsqd
_refine_ls_weighting_details 'calc w=1/[\s^2^(Fo^2^)+(0.0338P)^2^+4.1244P] where P=(Fo^2^+2Fc^2^)/3'
_refine_ls_weighting_scheme calc
_refine_ls_wR_factor_gt 0.1509
_refine_ls_wR_factor_ref 0.1564
_reflns_number_gt 1048
_reflns_number_total 1189
_reflns_threshold_expression >2sigma(I)
_cod_data_source_file K0.3(NH4)1.7PO3F.cif
_cod_data_source_block K0.3(NH4)1.7PO3F-LTP-110K
_cod_depositor_comments
;
The following automatic conversions were performed:

data item '_symmetry_cell_setting' value 'Monoclinic' was changed to
'monoclinic' in accordance with the
/home/data/users/saulius/crontab/automatic-downloads/rss-feeds/ACS/lib/dictionaries/cif_core.dic
dictionary named 'cif_core.dic' version 2.4.2 last updated on
2011-04-26.

Automatic conversion script
Id: cif_fix_values 7556 2019-12-06 15:28:31Z antanas 

 Adding full bibliography for 4134470--4134505.cif.
;
_cod_original_sg_symbol_H-M 'P2(1)/n  '
_cod_original_formula_sum 'H8 F K0.27 N1.73 O3 P'
_cod_database_code 4134495

loop_
_symmetry_equiv_pos_as_xyz
'x, y, z'
'-x+1/2, y+1/2, -z+1/2'
'-x, -y, -z'
'x-1/2, -y-1/2, z-1/2'

loop_
_atom_site_label
_atom_site_type_symbol
_atom_site_fract_x
_atom_site_fract_y
_atom_site_fract_z
_atom_site_U_iso_or_equiv
_atom_site_adp_type
_atom_site_occupancy
_atom_site_symmetry_multiplicity
_atom_site_calc_flag
_atom_site_refinement_flags
_atom_site_disorder_assembly
_atom_site_disorder_group
P P 0.25103(19) 0.31732(15) 0.13042(11) 0.0065(3) Uani 1 1 d . . .
O2 O 0.4218(6) 0.3167(5) 0.2335(3) 0.0163(8) Uani 1 1 d . . .
F F 0.2495(5) 0.5097(3) 0.0828(3) 0.0154(7) Uani 1 1 d . . .
O1 O 0.3166(6) 0.2183(4) 0.0194(3) 0.0094(7) Uani 1 1 d . . .
N1 N 0.2599(7) 0.3641(5) 0.4692(4) 0.0087(8) Uani 1 1 d D . .
H3 H 0.345(6) 0.318(5) 0.521(3) 0.015(15) Uiso 1 1 d D . .
H1 H 0.257(8) 0.469(3) 0.480(4) 0.03(2) Uiso 1 1 d D . .
H2 H 0.130(4) 0.324(5) 0.475(4) 0.015(15) Uiso 1 1 d D . .
H4 H 0.304(7) 0.342(6) 0.399(2) 0.031(19) Uiso 1 1 d D . .
O3 O 0.0137(5) 0.2850(4) 0.1652(3) 0.0118(7) Uani 1 1 d . . .
N2 N -0.2528(4) 0.0812(3) 0.31078(19) 0.0051(8) Uani 0.733(9) 1 d PD . .
H6 H -0.348(7) 0.140(5) 0.272(4) 0.025(17) Uiso 1 1 d D . .
H5 H -0.310(8) -0.011(4) 0.326(5) 0.030(19) Uiso 1 1 d D . .
H7 H -0.141(7) 0.071(8) 0.271(5) 0.13(5) Uiso 1 1 d D . .
H8 H -0.223(10) 0.133(6) 0.375(3) 0.06(3) Uiso 1 1 d D . .
K K -0.2528(4) 0.0812(3) 0.31078(19) 0.0051(8) Uani 0.267(9) 1 d P . .

loop_
_atom_site_aniso_label
_atom_site_aniso_U_11
_atom_site_aniso_U_22
_atom_site_aniso_U_33
_atom_site_aniso_U_23
_atom_site_aniso_U_13
_atom_site_aniso_U_12
P 0.0074(6) 0.0036(6) 0.0084(6) 0.0000(4) -0.0003(4) -0.0009(4)
O2 0.0132(17) 0.0204(19) 0.0152(18) -0.0006(15) -0.0027(14) -0.0018(15)
F 0.0234(16) 0.0045(14) 0.0185(15) 0.0021(11) 0.0036(12) -0.0001(11)
O1 0.0110(16) 0.0058(17) 0.0115(16) 0.0002(12) 0.0035(13) 0.0004(12)
N1 0.010(2) 0.0048(19) 0.011(2) 0.0043(14) 0.0006(15) 0.0025(15)
O3 0.0100(17) 0.0097(17) 0.0158(17) 0.0001(13) 0.0006(13) 0.0010(13)
N2 0.0072(13) 0.0029(12) 0.0053(12) 0.0004(8) 0.0011(8) -0.0021(8)
K 0.0072(13) 0.0029(12) 0.0053(12) 0.0004(8) 0.0011(8) -0.0021(8)

loop_
_atom_type_symbol
_atom_type_description
_atom_type_scat_dispersion_real
_atom_type_scat_dispersion_imag
_atom_type_scat_source
N N 0.0061 0.0033 'International Tables Vol C Tables 4.2.6.8 and 6.1.1.4'
H H 0.0000 0.0000 'International Tables Vol C Tables 4.2.6.8 and 6.1.1.4'
O O 0.0106 0.0060 'International Tables Vol C Tables 4.2.6.8 and 6.1.1.4'
F F 0.0171 0.0103 'International Tables Vol C Tables 4.2.6.8 and 6.1.1.4'
P P 0.1023 0.0942 'International Tables Vol C Tables 4.2.6.8 and 6.1.1.4'
K K 0.2009 0.2494 'International Tables Vol C Tables 4.2.6.8 and 6.1.1.4'

loop_
_geom_angle_atom_site_label_1
_geom_angle_atom_site_label_2
_geom_angle_atom_site_label_3
_geom_angle
_geom_angle_site_symmetry_1
_geom_angle_site_symmetry_3
_geom_angle_publ_flag
O2 P O3 115.6(2) . . ?
O2 P O1 114.8(2) . . ?
O3 P O1 113.01(19) . . ?
O2 P F 104.29(19) . . ?
O3 P F 104.36(18) . . ?
O1 P F 102.81(17) . . ?
O2 P K 136.03(15) . 4_665 ?
O3 P K 108.08(14) . 4_665 ?
O1 P K 47.13(13) . 4_665 ?
F P K 58.11(12) . 4_665 ?
O2 P K 48.73(15) . 2 ?
O3 P K 145.08(14) . 2 ?
O1 P K 101.53(14) . 2 ?
F P K 61.38(12) . 2 ?
K P K 91.41(5) 4_665 2 ?
O2 P K 113.63(15) . 2_455 ?
O3 P K 43.89(13) . 2_455 ?
O1 P K 131.45(14) . 2_455 ?
F P K 62.10(12) . 2_455 ?
K P K 93.86(5) 4_665 2_455 ?
K P K 107.95(6) 2 2_455 ?
P O2 K 132.9(2) . 1_655 ?
P O2 K 108.59(18) . 2 ?
K O2 K 93.10(10) 1_655 2 ?
P F K 95.64(13) . 4_665 ?
P F K 92.92(13) . 2 ?
K F K 111.42(10) 4_665 2 ?
P F K 92.32(13) . 2_455 ?
K F K 114.39(10) 4_665 2_455 ?
K F K 133.06(11) 2 2_455 ?
P O1 K 109.59(16) . 4_665 ?
H3 N1 H1 111(2) . . ?
H3 N1 H2 109(2) . . ?
H1 N1 H2 109(2) . . ?
H3 N1 H4 109(2) . . ?
H1 N1 H4 110(2) . . ?
H2 N1 H4 108(2) . . ?
P O3 K 114.43(17) . 2_455 ?
H6 N2 H5 108(2) . . ?
H6 N2 H7 109(2) . . ?
H5 N2 H7 113(2) . . ?
H6 N2 H8 107(2) . . ?
H5 N2 H8 110(2) . . ?
H7 N2 H8 110(2) . . ?

loop_
_geom_bond_atom_site_label_1
_geom_bond_atom_site_label_2
_geom_bond_distance
_geom_bond_site_symmetry_2
_geom_bond_publ_flag
P O2 1.499(4) . ?
P O3 1.503(3) . ?
P O1 1.511(3) . ?
P F 1.600(3) . ?
P K 3.601(2) 4_665 ?
P K 3.685(2) 2 ?
P K 3.703(2) 2_455 ?
O2 K 2.796(4) 1_655 ?
O2 K 2.922(4) 2 ?
F K 3.072(4) 4_665 ?
F K 3.239(4) 2 ?
F K 3.275(4) 2_455 ?
O1 K 2.801(4) 4_665 ?
N1 H3 0.833(19) . ?
N1 H1 0.830(19) . ?
N1 H2 0.842(19) . ?
N1 H4 0.839(19) . ?
O3 K 2.820(4) 2_455 ?
N2 H6 0.841(19) . ?
N2 H5 0.819(19) . ?
N2 H7 0.812(19) . ?
N2 H8 0.831(19) . ?

loop_
_geom_hbond_atom_site_label_D
_geom_hbond_atom_site_label_H
_geom_hbond_atom_site_label_A
_geom_hbond_distance_DH
_geom_hbond_distance_HA
_geom_hbond_distance_DA
_geom_hbond_angle_DHA
_geom_hbond_site_symmetry_A
N1 H4 O2 0.839(19) 1.99(2) 2.820(5) 173(5) .
N2 H7 O3 0.812(19) 2.26(5) 2.800(4) 124(5) .
N1 H3 O3 0.833(19) 2.02(2) 2.844(5) 171(4) 4_666
N1 H1 O1 0.830(19) 2.01(2) 2.825(5) 167(4) 2
N1 H2 O1 0.842(19) 1.98(2) 2.799(5) 165(4) 4_566
N2 H6 O2 0.841(19) 1.99(3) 2.796(4) 161(5) 1_455
N2 H5 O3 0.819(19) 2.02(2) 2.820(4) 166(5) 2_445
N2 H7 O2 0.812(19) 2.40(5) 2.922(4) 123(5) 2_545
N2 H8 O1 0.831(19) 1.98(2) 2.801(4) 171(5) 4_566
N2 H8 F 0.831(19) 2.55(5) 3.072(4) 122(5) 4_566
